data_7017784
loop_
_publ_author_name
'Drozdz, Anita'
'Bubrin, Martina'
'Fiedler, Jan'
'Z\'ali\<s, Stanislav'
'Kaim, Wolfgang'

_publ_section_title
;
 (\a-Diimine)tricarbonylhalorhenium complexes: the oxidation side.
;
_journal_issue 3
_journal_name_full 'Dalton transactions (Cambridge, England : 2003)'
_journal_page_first 1013
_journal_page_last 1019
_journal_paper_doi 10.1039/c1dt11449b
_journal_volume 41
_journal_year 2012
_chemical_formula_moiety 'C13 H20 Cl N2 O3 Re'
_chemical_formula_sum 'C13 H20 Cl N2 O3 Re'
_chemical_formula_weight 473.96
_chemical_name_systematic
;
?
;
_space_group_IT_number 19
_symmetry_cell_setting orthorhombic
_symmetry_space_group_name_Hall 'P 2ac 2ab'
_symmetry_space_group_name_H-M 'P 21 21 21'
_atom_sites_solution_hydrogens geom
_atom_sites_solution_primary direct
_atom_sites_solution_secondary difmap
_audit_creation_method SHELXL-97
_cell_angle_alpha 90.00
_cell_angle_beta 90.00
_cell_angle_gamma 90.00
_cell_formula_units_Z 4
_cell_length_a 6.2459(8)
_cell_length_b 13.6956(19)
_cell_length_c 18.873(3)
_cell_measurement_reflns_used 3277
_cell_measurement_temperature 100(2)
_cell_measurement_theta_max 28.71
_cell_measurement_theta_min 1.84
_cell_volume 1614.4(4)
_computing_cell_refinement 'Bruker APEX II Software Suite, 2008'
_computing_data_collection 'Bruker APEX II Software Suite, 2008'
_computing_data_reduction 'Bruker APEX II Software Suite, 2008'
_computing_molecular_graphics 'SHELXTL-plus, XP (Sheldrick, 1991)'
_computing_structure_refinement 'SHELXL-97 (Sheldrick, 1997)'
_computing_structure_solution 'SHELXS-97 (Sheldrick, 1990)'
_diffrn_ambient_temperature 100(2)
_diffrn_measured_fraction_theta_full 0.969
_diffrn_measured_fraction_theta_max 0.969
_diffrn_measurement_device_type 'Bruker Kappa APEX II Duo'
_diffrn_measurement_method 'Omega + Phi Scans'
_diffrn_radiation_monochromator graphite
_diffrn_radiation_source 'fine-focus sealed tube'
_diffrn_radiation_type MoK\a
_diffrn_radiation_wavelength 0.71073
_diffrn_reflns_av_R_equivalents 0.1550
_diffrn_reflns_av_sigmaI/netI 0.2281
_diffrn_reflns_limit_h_max 4
_diffrn_reflns_limit_h_min -8
_diffrn_reflns_limit_k_max 16
_diffrn_reflns_limit_k_min -18
_diffrn_reflns_limit_l_max 25
_diffrn_reflns_limit_l_min -23
_diffrn_reflns_number 7787
_diffrn_reflns_theta_full 28.71
_diffrn_reflns_theta_max 28.71
_diffrn_reflns_theta_min 1.84
_diffrn_standards_decay_% 0
_diffrn_standards_interval_count 0
_diffrn_standards_number 0
_exptl_absorpt_coefficient_mu 7.700
_exptl_absorpt_correction_T_max 0.7482
_exptl_absorpt_correction_T_min 0.1487
_exptl_absorpt_correction_type multi-scan
_exptl_absorpt_process_details 'Blessing, 1995'
_exptl_crystal_colour orange
_exptl_crystal_density_diffrn 1.950
_exptl_crystal_density_method 'not measured'
_exptl_crystal_description needle
_exptl_crystal_F_000 912
_exptl_crystal_size_max 0.40
_exptl_crystal_size_mid 0.09
_exptl_crystal_size_min 0.04
_refine_diff_density_max 4.608
_refine_diff_density_min -4.754
_refine_diff_density_rms 0.576
_refine_ls_abs_structure_details 'Flack H D (1983), Acta Cryst. A39, 876-881'
_refine_ls_abs_structure_Flack 0.52(3)
_refine_ls_extinction_method none
_refine_ls_goodness_of_fit_ref 1.110
_refine_ls_hydrogen_treatment constr
_refine_ls_matrix_type full
_refine_ls_number_parameters 187
_refine_ls_number_reflns 3931
_refine_ls_number_restraints 6
_refine_ls_restrained_S_all 1.109
_refine_ls_R_factor_all 0.1106
_refine_ls_R_factor_gt 0.0587
_refine_ls_shift/su_max 0.001
_refine_ls_shift/su_mean 0.000
_refine_ls_structure_factor_coef Fsqd
_refine_ls_weighting_details 'calc w=1/[\s^2^(Fo^2^)+(0.0371P)^2^+38.4744P] where P=(Fo^2^+2Fc^2^)/3'
_refine_ls_weighting_scheme calc
_refine_ls_wR_factor_gt 0.1349
_refine_ls_wR_factor_ref 0.1416
_reflns_number_gt 3277
_reflns_number_total 3931
_reflns_threshold_expression >2sigma(I)
_cod_data_source_file c1dt11449b.txt
_cod_data_source_block ac07
_cod_original_cell_volume 1614.5(4)
_cod_database_code 7017784

loop_
_symmetry_equiv_pos_as_xyz
'x, y, z'
'-x+1/2, -y, z+1/2'
'-x, y+1/2, -z+1/2'
'x+1/2, -y+1/2, -z'

loop_
_atom_site_label
_atom_site_type_symbol
_atom_site_fract_x
_atom_site_fract_y
_atom_site_fract_z
_atom_site_U_iso_or_equiv
_atom_site_adp_type
_atom_site_occupancy
_atom_site_symmetry_multiplicity
_atom_site_calc_flag
_atom_site_refinement_flags
Re1 Re 0.46527(8) 0.52568(3) 0.87513(3) 0.00926(13) Uani 1 1 d .
Cl1 Cl 0.7579(6) 0.6087(2) 0.9385(2) 0.0173(7) Uani 1 1 d .
C1 C 0.604(2) 0.3986(8) 0.8785(9) 0.010(2) Uani 1 1 d .
O1 O 0.6927(19) 0.3258(7) 0.8769(9) 0.028(3) Uani 1 1 d .
C2 C 0.601(3) 0.5434(9) 0.7850(8) 0.018(3) Uani 1 1 d .
O2 O 0.6808(19) 0.5506(8) 0.7290(7) 0.020(2) Uani 1 1 d .
C3 C 0.230(3) 0.4666(11) 0.8294(8) 0.021(3) Uani 1 1 d .
O3 O 0.0859(17) 0.4285(8) 0.7972(7) 0.021(3) Uani 1 1 d .
N1 N 0.3041(19) 0.6684(9) 0.8860(8) 0.017(3) Uani 1 1 d .
N2 N 0.3114(18) 0.5210(9) 0.9803(6) 0.011(2) Uani 1 1 d .
C4 C 0.231(3) 0.6010(11) 0.9993(9) 0.018(3) Uani 1 1 d .
H4A H 0.1741 0.6085 1.0456 0.021 Uiso 1 1 calc R
C5 C 0.227(2) 0.6832(10) 0.9485(8) 0.011(3) Uani 1 1 d U
H5A H 0.1690 0.7449 0.9615 0.013 Uiso 1 1 calc R
C6 C 0.303(3) 0.4328(11) 1.0290(8) 0.019(3) Uani 1 1 d .
C7 C 0.192(3) 0.3511(12) 0.9859(11) 0.030(4) Uani 1 1 d .
H7A H 0.0590 0.3763 0.9654 0.045 Uiso 1 1 calc R
H7B H 0.1598 0.2960 1.0172 0.045 Uiso 1 1 calc R
H7C H 0.2876 0.3294 0.9478 0.045 Uiso 1 1 calc R
C8 C 0.523(3) 0.4071(10) 1.0533(8) 0.021(3) Uani 1 1 d .
H8A H 0.6106 0.3892 1.0123 0.032 Uiso 1 1 calc R
H8B H 0.5150 0.3519 1.0862 0.032 Uiso 1 1 calc R
H8C H 0.5868 0.4634 1.0773 0.032 Uiso 1 1 calc R
C9 C 0.155(3) 0.4554(10) 1.0949(9) 0.019(3) Uani 1 1 d .
H9A H 0.2325 0.4964 1.1288 0.029 Uiso 1 1 calc R
H9B H 0.1134 0.3940 1.1178 0.029 Uiso 1 1 calc R
H9C H 0.0258 0.4898 1.0789 0.029 Uiso 1 1 calc R
C10 C 0.278(3) 0.7442(11) 0.8309(8) 0.020(3) Uani 1 1 d .
C11 C 0.149(3) 0.8340(11) 0.8574(9) 0.022(4) Uani 1 1 d .
H11A H -0.0001 0.8149 0.8656 0.033 Uiso 1 1 calc R
H11B H 0.1544 0.8857 0.8215 0.033 Uiso 1 1 calc R
H11C H 0.2117 0.8579 0.9017 0.033 Uiso 1 1 calc R
C12 C 0.494(2) 0.7794(10) 0.8053(8) 0.017(3) Uani 1 1 d .
H12A H 0.5752 0.8060 0.8454 0.026 Uiso 1 1 calc R
H12B H 0.4739 0.8305 0.7695 0.026 Uiso 1 1 calc R
H12C H 0.5730 0.7247 0.7845 0.026 Uiso 1 1 calc R
C13 C 0.147(3) 0.6963(12) 0.7696(9) 0.027(4) Uani 1 1 d .
H13A H 0.2360 0.6481 0.7451 0.040 Uiso 1 1 calc R
H13B H 0.1019 0.7469 0.7359 0.040 Uiso 1 1 calc R
H13C H 0.0200 0.6640 0.7892 0.040 Uiso 1 1 calc R

loop_
_atom_site_aniso_label
_atom_site_aniso_U_11
_atom_site_aniso_U_22
_atom_site_aniso_U_33
_atom_site_aniso_U_23
_atom_site_aniso_U_13
_atom_site_aniso_U_12
Re1 0.0108(2) 0.00698(18) 0.01003(19) -0.0008(2) -0.0004(2) -0.00016(19)
Cl1 0.0160(19) 0.0199(16) 0.0160(17) -0.0029(12) -0.0022(14) -0.0013(14)
C1 0.008(6) 0.007(5) 0.014(6) -0.004(6) 0.008(6) -0.002(4)
O1 0.038(7) 0.015(5) 0.031(6) 0.002(6) 0.008(8) 0.012(4)
C2 0.041(10) 0.008(6) 0.006(6) 0.005(4) 0.006(6) 0.003(5)
O2 0.013(6) 0.021(6) 0.026(6) -0.002(4) 0.002(5) 0.000(4)
C3 0.035(10) 0.008(6) 0.018(7) 0.002(5) 0.011(6) 0.006(7)
O3 0.006(6) 0.026(5) 0.031(6) -0.011(5) -0.005(4) 0.000(4)
N1 0.009(6) 0.016(5) 0.026(8) -0.005(5) 0.003(6) 0.006(4)
N2 0.014(6) 0.010(5) 0.010(5) 0.001(5) -0.009(4) -0.001(5)
C4 0.016(8) 0.025(8) 0.012(7) 0.001(6) 0.005(6) 0.010(6)
C5 0.005(6) 0.012(5) 0.017(6) -0.001(4) -0.002(5) 0.006(4)
C6 0.037(10) 0.008(6) 0.013(7) 0.005(5) -0.002(7) -0.001(6)
C7 0.046(12) 0.012(7) 0.031(10) 0.008(7) -0.004(9) 0.000(7)
C8 0.024(9) 0.018(6) 0.021(7) 0.008(5) -0.007(7) -0.001(6)
C9 0.027(9) 0.013(7) 0.016(6) 0.004(5) 0.007(6) 0.006(5)
C10 0.032(10) 0.017(7) 0.011(7) -0.006(5) -0.001(6) 0.001(6)
C11 0.022(9) 0.016(7) 0.027(9) -0.003(6) 0.001(6) 0.007(6)
C12 0.012(10) 0.017(6) 0.023(7) -0.001(5) -0.005(6) 0.003(5)
C13 0.042(12) 0.020(8) 0.017(8) 0.009(6) -0.002(8) 0.000(7)

loop_
_atom_type_symbol
_atom_type_description
_atom_type_scat_dispersion_real
_atom_type_scat_dispersion_imag
_atom_type_scat_source
C C 0.0033 0.0016 'International Tables Vol C Tables 4.2.6.8 and 6.1.1.4'
H H 0.0000 0.0000 'International Tables Vol C Tables 4.2.6.8 and 6.1.1.4'
N N 0.0061 0.0033 'International Tables Vol C Tables 4.2.6.8 and 6.1.1.4'
O O 0.0106 0.0060 'International Tables Vol C Tables 4.2.6.8 and 6.1.1.4'
Cl Cl 0.1484 0.1585 'International Tables Vol C Tables 4.2.6.8 and 6.1.1.4'
Re Re -1.0185 7.2310 'International Tables Vol C Tables 4.2.6.8 and 6.1.1.4'

loop_
_geom_angle_atom_site_label_1
_geom_angle_atom_site_label_2
_geom_angle_atom_site_label_3
_geom_angle
C3 Re1 C2 89.6(7)
C3 Re1 C1 88.7(6)
C2 Re1 C1 86.9(6)
C3 Re1 N2 93.4(6)
C2 Re1 N2 174.4(5)
C1 Re1 N2 97.9(6)
C3 Re1 N1 93.8(6)
C2 Re1 N1 99.9(6)
C1 Re1 N1 172.7(7)
N2 Re1 N1 75.1(5)
C3 Re1 Cl1 176.7(5)
C2 Re1 Cl1 92.5(5)
C1 Re1 Cl1 93.9(4)
N2 Re1 Cl1 84.3(3)
N1 Re1 Cl1 83.4(4)
O1 C1 Re1 175.7(15)
O2 C2 Re1 177.3(13)
O3 C3 Re1 176.7(13)
C5 N1 C10 119.4(12)
C5 N1 Re1 113.3(10)
C10 N1 Re1 127.3(10)
C4 N2 C6 120.4(13)
C4 N2 Re1 113.9(11)
C6 N2 Re1 125.7(10)
N2 C4 C5 119.1(14)
N2 C4 H4A 120.5
C5 C4 H4A 120.5
N1 C5 C4 117.7(13)
N1 C5 H5A 121.1
C4 C5 H5A 121.1
C8 C6 N2 110.1(13)
C8 C6 C7 113.8(14)
N2 C6 C7 105.7(12)
C8 C6 C9 110.2(13)
N2 C6 C9 109.9(12)
C7 C6 C9 107.0(15)
C6 C7 H7A 109.5
C6 C7 H7B 109.5
H7A C7 H7B 109.5
C6 C7 H7C 109.5
H7A C7 H7C 109.5
H7B C7 H7C 109.5
C6 C8 H8A 109.5
C6 C8 H8B 109.5
H8A C8 H8B 109.5
C6 C8 H8C 109.5
H8A C8 H8C 109.5
H8B C8 H8C 109.5
C6 C9 H9A 109.5
C6 C9 H9B 109.5
H9A C9 H9B 109.5
C6 C9 H9C 109.5
H9A C9 H9C 109.5
H9B C9 H9C 109.5
N1 C10 C12 110.5(13)
N1 C10 C11 112.8(13)
C12 C10 C11 108.2(13)
N1 C10 C13 106.5(13)
C12 C10 C13 111.4(14)
C11 C10 C13 107.4(14)
C10 C11 H11A 109.5
C10 C11 H11B 109.5
H11A C11 H11B 109.5
C10 C11 H11C 109.5
H11A C11 H11C 109.5
H11B C11 H11C 109.5
C10 C12 H12A 109.5
C10 C12 H12B 109.5
H12A C12 H12B 109.5
C10 C12 H12C 109.5
H12A C12 H12C 109.5
H12B C12 H12C 109.5
C10 C13 H13A 109.5
C10 C13 H13B 109.5
H13A C13 H13B 109.5
C10 C13 H13C 109.5
H13A C13 H13C 109.5
H13B C13 H13C 109.5

loop_
_geom_bond_atom_site_label_1
_geom_bond_atom_site_label_2
_geom_bond_distance
Re1 C3 1.888(19)
Re1 C2 1.915(15)
Re1 C1 1.944(12)
Re1 N2 2.206(12)
Re1 N1 2.208(11)
Re1 Cl1 2.463(4)
C1 O1 1.142(15)
C2 O2 1.173(19)
C3 O3 1.20(2)
N1 C5 1.29(2)
N1 C10 1.48(2)
N2 C4 1.26(2)
N2 C6 1.519(18)
C4 C5 1.48(2)
C4 H4A 0.9500
C5 H5A 0.9500
C6 C8 1.49(2)
C6 C7 1.55(2)
C6 C9 1.58(2)
C7 H7A 0.9800
C7 H7B 0.9800
C7 H7C 0.9800
C8 H8A 0.9800
C8 H8B 0.9800
C8 H8C 0.9800
C9 H9A 0.9800
C9 H9B 0.9800
C9 H9C 0.9800
C10 C12 1.51(2)
C10 C11 1.55(2)
C10 C13 1.56(2)
C11 H11A 0.9800
C11 H11B 0.9800
C11 H11C 0.9800
C12 H12A 0.9800
C12 H12B 0.9800
C12 H12C 0.9800
C13 H13A 0.9800
C13 H13B 0.9800
C13 H13C 0.9800

loop_
_geom_torsion_atom_site_label_1
_geom_torsion_atom_site_label_2
_geom_torsion_atom_site_label_3
_geom_torsion_atom_site_label_4
_geom_torsion
C3 Re1 C1 O1 102(20)
C2 Re1 C1 O1 12(20)
N2 Re1 C1 O1 -165(20)
N1 Re1 C1 O1 -148(18)
Cl1 Re1 C1 O1 -80(20)
C3 Re1 C2 O2 -37(33)
C1 Re1 C2 O2 51(33)
N2 Re1 C2 O2 -160(28)
N1 Re1 C2 O2 -131(33)
Cl1 Re1 C2 O2 145(33)
C2 Re1 C3 O3 15(23)
C1 Re1 C3 O3 -72(23)
N2 Re1 C3 O3 -170(23)
N1 Re1 C3 O3 115(23)
Cl1 Re1 C3 O3 145(18)
C3 Re1 N1 C5 100.5(12)
C2 Re1 N1 C5 -169.2(12)
C1 Re1 N1 C5 -10(5)
N2 Re1 N1 C5 8.0(10)
Cl1 Re1 N1 C5 -77.8(11)
C3 Re1 N1 C10 -79.3(13)
C2 Re1 N1 C10 10.9(14)
C1 Re1 N1 C10 170(4)
N2 Re1 N1 C10 -171.8(14)
Cl1 Re1 N1 C10 102.4(13)
C3 Re1 N2 C4 -100.7(12)
C2 Re1 N2 C4 21(7)
C1 Re1 N2 C4 170.1(12)
N1 Re1 N2 C4 -7.6(11)
Cl1 Re1 N2 C4 77.0(11)
C3 Re1 N2 C6 81.2(12)
C2 Re1 N2 C6 -157(6)
C1 Re1 N2 C6 -8.0(12)
N1 Re1 N2 C6 174.2(12)
Cl1 Re1 N2 C6 -101.2(11)
C6 N2 C4 C5 -175.3(13)
Re1 N2 C4 C5 6.4(19)
C10 N1 C5 C4 172.2(14)
Re1 N1 C5 C4 -7.6(18)
N2 C4 C5 N1 1(2)
C4 N2 C6 C8 -112.7(17)
Re1 N2 C6 C8 65.4(15)
C4 N2 C6 C7 124.0(16)
Re1 N2 C6 C7 -57.9(18)
C4 N2 C6 C9 9(2)
Re1 N2 C6 C9 -173.1(10)
C5 N1 C10 C12 119.6(15)
Re1 N1 C10 C12 -60.6(16)
C5 N1 C10 C11 -2(2)
Re1 N1 C10 C11 178.2(10)
C5 N1 C10 C13 -119.2(16)
Re1 N1 C10 C13 60.7(18)
